data_2233886
loop_
_publ_author_name
'Vasudhevan, S.'
'Puthilibai, G.'
'Karunakaran, R. Joel'

_publ_section_title
;
 4-(4-Methoxyphenyl)naphtho[2,3-<i>b</i>]thiophene
;
_journal_coeditor_code IM2353
_journal_issue 3
_journal_name_full 'Acta Crystallographica Section E'
_journal_page_first o875
_journal_page_last o876
_journal_paper_doi 10.1107/S1600536812005697
_journal_volume 68
_journal_year 2012
_chemical_formula_iupac 'C19 H14 O S'
_chemical_formula_moiety 'C19 H14 O S'
_chemical_formula_sum 'C19 H14 O S'
_chemical_formula_weight 290.36
_chemical_name_systematic
;
4-(4-Methoxyphenyl)naphtho[2,3-<i>b</i>]thiophene
;
_space_group_IT_number 14
_symmetry_cell_setting monoclinic
_symmetry_space_group_name_Hall '-P 2yn'
_symmetry_space_group_name_H-M 'P 1 21/n 1'
_atom_sites_solution_hydrogens geom
_atom_sites_solution_primary direct
_atom_sites_solution_secondary difmap
_audit_creation_method SHELXL97
_cell_angle_alpha 90.00
_cell_angle_beta 104.580(3)
_cell_angle_gamma 90.00
_cell_formula_units_Z 4
_cell_length_a 9.2961(5)
_cell_length_b 15.9931(7)
_cell_length_c 10.0896(6)
_cell_measurement_reflns_used 4322
_cell_measurement_temperature 293(2)
_cell_measurement_theta_max 24.5
_cell_measurement_theta_min 2.7
_cell_volume 1451.75(13)
_computing_cell_refinement 'APEX2 and SAINT (Bruker, 2004)'
_computing_data_collection 'APEX2 (Bruker, 2004)'
_computing_data_reduction 'SAINT and XPREP (Bruker, 2004)'
_computing_molecular_graphics
;
ORTEP-3 (Farrugia, 1997) and Mercury (Macrae <i>et al.</i>,
2008)
;
_computing_publication_material 'SHELXL97 (Sheldrick, 2008)'
_computing_structure_refinement 'SHELXL97 (Sheldrick, 2008)'
_computing_structure_solution 'SIR92 (Altomare <i>et al.</i>, 1993)'
_diffrn_ambient_temperature 293(2)
_diffrn_measured_fraction_theta_full 1.000
_diffrn_measured_fraction_theta_max 1.000
_diffrn_measurement_device_type 'Bruker Kappa APEXII CCD'
_diffrn_measurement_method '\w and \f'
_diffrn_radiation_monochromator graphite
_diffrn_radiation_source 'fine-focus sealed tube'
_diffrn_radiation_type MoK\a
_diffrn_radiation_wavelength 0.71073
_diffrn_reflns_av_R_equivalents 0.0238
_diffrn_reflns_av_sigmaI/netI 0.0170
_diffrn_reflns_limit_h_max 11
_diffrn_reflns_limit_h_min -11
_diffrn_reflns_limit_k_max 19
_diffrn_reflns_limit_k_min -19
_diffrn_reflns_limit_l_max 11
_diffrn_reflns_limit_l_min -11
_diffrn_reflns_number 15008
_diffrn_reflns_theta_full 25.00
_diffrn_reflns_theta_max 25.00
_diffrn_reflns_theta_min 2.44
_diffrn_standards_decay_% 0
_exptl_absorpt_coefficient_mu 0.218
_exptl_absorpt_correction_T_max 0.961
_exptl_absorpt_correction_T_min 0.912
_exptl_absorpt_correction_type multi-scan
_exptl_absorpt_process_details '(SADABS; Bruker, 2004)'
_exptl_crystal_colour 'pale yellow'
_exptl_crystal_density_diffrn 1.328
_exptl_crystal_density_method 'not measured'
_exptl_crystal_description block
_exptl_crystal_F_000 608
_exptl_crystal_size_max 0.30
_exptl_crystal_size_mid 0.20
_exptl_crystal_size_min 0.20
_refine_diff_density_max 0.328
_refine_diff_density_min -0.353
_refine_ls_extinction_method none
_refine_ls_goodness_of_fit_ref 1.113
_refine_ls_hydrogen_treatment constr
_refine_ls_matrix_type full
_refine_ls_number_parameters 196
_refine_ls_number_reflns 2553
_refine_ls_number_restraints 4
_refine_ls_restrained_S_all 1.123
_refine_ls_R_factor_all 0.0612
_refine_ls_R_factor_gt 0.0537
_refine_ls_shift/su_max 0.000
_refine_ls_shift/su_mean 0.000
_refine_ls_structure_factor_coef Fsqd
_refine_ls_weighting_details 'calc w = 1/[\s^2^(Fo^2^)+(0.0618P)^2^+1.0365P] where P=(Fo^2^+2Fc^2^)/3'
_refine_ls_weighting_scheme calc
_refine_ls_wR_factor_gt 0.1442
_refine_ls_wR_factor_ref 0.1501
_reflns_number_gt 2223
_reflns_number_total 2553
_reflns_threshold_expression I>2\s(I)
_cod_data_source_file im2353.cif
_cod_data_source_block I
_cod_original_sg_symbol_H-M 'P 21/n'
_cod_database_code 2233886
_cod_database_fobs_code 2233886

loop_
_symmetry_equiv_pos_as_xyz
'x, y, z'
'-x+1/2, y+1/2, -z+1/2'
'-x, -y, -z'
'x-1/2, -y-1/2, z-1/2'

loop_
_atom_site_type_symbol
_atom_site_label
_atom_site_fract_x
_atom_site_fract_y
_atom_site_fract_z
_atom_site_U_iso_or_equiv
_atom_site_adp_type
_atom_site_calc_flag
_atom_site_refinement_flags
_atom_site_occupancy
_atom_site_symmetry_multiplicity
_atom_site_disorder_assembly
_atom_site_disorder_group
C C1 0.5082(5) -0.0475(3) 0.6960(6) 0.0644(14) Uani d P 0.808(3) 1 A 1
H H1 0.4432 -0.0894 0.7079 0.077 Uiso calc PR 0.808(3) 1 A 1
C C2 0.6679(6) -0.0682(3) 0.6871(5) 0.0614(3) Uani d P 0.808(3) 1 A 1
H H2 0.7162 -0.1196 0.6943 0.074 Uiso calc PR 0.808(3) 1 A 1
S S1 0.45408(12) 0.05754(8) 0.68296(10) 0.0614(3) Uani d P 0.808(3) 1 A 1
C C1' 0.461(3) -0.0280(15) 0.677(3) 0.0644(14) Uani d PD 0.187(3) 1 A 2
H H1' 0.3766 -0.0550 0.6898 0.077 Uiso calc PR 0.187(3) 1 A 2
C C2' 0.4755(15) 0.0563(14) 0.646(3) 0.0614(3) Uani d PD 0.187(3) 1 A 2
H H2' 0.3939 0.0917 0.6199 0.074 Uiso calc PR 0.187(3) 1 A 2
S S1' 0.6213(5) -0.0676(3) 0.6865(5) 0.0614(3) Uani d PD 0.187(3) 1 A 2
C C3 0.7222(3) 0.01533(15) 0.6642(3) 0.0490(6) Uani d D 1 1 . .
C C4 0.8635(3) 0.02564(16) 0.6515(3) 0.0515(6) Uani d . 1 1 A .
H H4 0.9258 -0.0204 0.6564 0.062 Uiso calc R 1 1 . .
C C5 0.9148(3) 0.10577(17) 0.6308(2) 0.0461(6) Uani d . 1 1 . .
C C6 1.0633(3) 0.1195(2) 0.6226(3) 0.0605(8) Uani d . 1 1 A .
H H6 1.1268 0.0741 0.6279 0.073 Uiso calc R 1 1 . .
C C7 1.1118(3) 0.1930(2) 0.6081(3) 0.0631(8) Uani d . 1 1 . .
H H7 1.2106 0.1997 0.6059 0.076 Uiso calc R 1 1 A .
C C8 1.0209(3) 0.2633(2) 0.5954(3) 0.0630(8) Uani d . 1 1 A .
H H8 1.0603 0.3153 0.5833 0.076 Uiso calc R 1 1 . .
C C9 0.8833(3) 0.25843(16) 0.6001(2) 0.0452(6) Uani d . 1 1 . .
H H9 0.8252 0.3064 0.5910 0.054 Uiso calc R 1 1 A .
C C10 0.8187(3) 0.17623(15) 0.6198(2) 0.0407(5) Uani d . 1 1 A .
C C11 0.6717(3) 0.16559(15) 0.6331(2) 0.0409(5) Uani d . 1 1 . .
C C12 0.6285(3) 0.08554(15) 0.6572(2) 0.0437(6) Uani d D 1 1 A .
C C13 0.5697(2) 0.23754(15) 0.6292(2) 0.0409(5) Uani d . 1 1 A .
C C14 0.5147(3) 0.28478(16) 0.5126(3) 0.0484(6) Uani d . 1 1 . .
H H14 0.5416 0.2712 0.4325 0.058 Uiso calc R 1 1 A .
C C15 0.4202(3) 0.35206(17) 0.5124(3) 0.0490(6) Uani d . 1 1 A .
H H15 0.3842 0.3830 0.4328 0.059 Uiso calc R 1 1 . .
C C16 0.3800(3) 0.37276(15) 0.6307(2) 0.0426(6) Uani d . 1 1 . .
C C17 0.4321(3) 0.32557(16) 0.7474(3) 0.0461(6) Uani d . 1 1 A .
H H17 0.4038 0.3387 0.8269 0.055 Uiso calc R 1 1 . .
C C18 0.5258(3) 0.25921(16) 0.7463(2) 0.0457(6) Uani d . 1 1 . .
H H18 0.5606 0.2281 0.8259 0.055 Uiso calc R 1 1 A .
C C19 0.2441(4) 0.4937(2) 0.5322(3) 0.0717(9) Uani d . 1 1 . .
H H19A 0.3303 0.5160 0.5086 0.107 Uiso calc R 1 1 A .
H H19B 0.1878 0.5385 0.5576 0.107 Uiso calc R 1 1 . .
H H19C 0.1838 0.4645 0.4548 0.107 Uiso calc R 1 1 . .
O O1 0.2893(2) 0.43755(11) 0.64381(19) 0.0548(5) Uani d . 1 1 A .

loop_
_atom_site_aniso_label
_atom_site_aniso_U_11
_atom_site_aniso_U_22
_atom_site_aniso_U_33
_atom_site_aniso_U_12
_atom_site_aniso_U_13
_atom_site_aniso_U_23
C1 0.057(4) 0.077(3) 0.056(3) -0.031(2) 0.010(3) 0.005(2)
C2 0.0525(6) 0.0696(6) 0.0625(7) -0.0089(4) 0.0150(4) 0.0068(5)
S1 0.0525(6) 0.0696(6) 0.0625(7) -0.0089(4) 0.0150(4) 0.0068(5)
C1' 0.057(4) 0.077(3) 0.056(3) -0.031(2) 0.010(3) 0.005(2)
C2' 0.0525(6) 0.0696(6) 0.0625(7) -0.0089(4) 0.0150(4) 0.0068(5)
S1' 0.0525(6) 0.0696(6) 0.0625(7) -0.0089(4) 0.0150(4) 0.0068(5)
C3 0.0631(16) 0.0428(14) 0.0391(13) 0.0014(12) 0.0091(11) 0.0000(10)
C4 0.0606(16) 0.0466(14) 0.0472(14) 0.0126(12) 0.0137(12) 0.0023(12)
C5 0.0438(13) 0.0570(15) 0.0371(13) 0.0057(11) 0.0094(10) -0.0017(11)
C6 0.0478(15) 0.080(2) 0.0544(17) 0.0155(15) 0.0140(12) 0.0006(15)
C7 0.0409(14) 0.084(2) 0.0650(18) -0.0075(14) 0.0153(13) -0.0171(16)
C8 0.074(2) 0.0624(18) 0.0568(17) -0.0210(15) 0.0235(15) -0.0096(14)
C9 0.0533(15) 0.0466(14) 0.0373(12) 0.0071(11) 0.0145(11) -0.0074(10)
C10 0.0422(12) 0.0470(13) 0.0331(11) -0.0018(10) 0.0096(9) -0.0044(10)
C11 0.0443(13) 0.0436(13) 0.0341(12) 0.0007(10) 0.0085(10) -0.0003(10)
C12 0.0447(13) 0.0463(14) 0.0378(12) -0.0039(11) 0.0062(10) 0.0018(10)
C13 0.0390(12) 0.0432(13) 0.0406(13) -0.0014(10) 0.0101(10) 0.0012(10)
C14 0.0562(15) 0.0538(15) 0.0377(13) 0.0060(12) 0.0165(11) 0.0018(11)
C15 0.0533(14) 0.0518(15) 0.0405(13) 0.0071(12) 0.0091(11) 0.0084(11)
C16 0.0380(12) 0.0423(13) 0.0470(14) -0.0008(10) 0.0100(10) -0.0010(11)
C17 0.0497(14) 0.0503(14) 0.0408(13) 0.0018(11) 0.0162(11) -0.0008(11)
C18 0.0496(14) 0.0489(14) 0.0383(13) 0.0030(11) 0.0105(11) 0.0062(11)
C19 0.081(2) 0.0627(19) 0.073(2) 0.0271(16) 0.0225(17) 0.0152(16)
O1 0.0584(11) 0.0520(11) 0.0562(11) 0.0144(9) 0.0185(9) 0.0041(9)

loop_
_atom_type_symbol
_atom_type_description
_atom_type_scat_dispersion_real
_atom_type_scat_dispersion_imag
_atom_type_scat_source
C C 0.0033 0.0016 'International Tables Vol C Tables 4.2.6.8 and 6.1.1.4'
H H 0.0000 0.0000 'International Tables Vol C Tables 4.2.6.8 and 6.1.1.4'
O O 0.0106 0.0060 'International Tables Vol C Tables 4.2.6.8 and 6.1.1.4'
S S 0.1246 0.1234 'International Tables Vol C Tables 4.2.6.8 and 6.1.1.4'

loop_
_geom_angle_atom_site_label_1
_geom_angle_atom_site_label_2
_geom_angle_atom_site_label_3
_geom_angle
C2 C1 S1 117.7(4)
C2 C1 H1 121.2
S1 C1 H1 121.2
C3 C2 C1 100.8(4)
C3 C2 H2 129.6
C1 C2 H2 129.6
C1 S1 C12 89.8(2)
C2' C1' S1' 105(2)
C2' C1' H1' 127.7
S1' C1' H1' 127.7
C1' C2' C12 115.9(19)
C1' C2' H2' 122.1
C12 C2' H2' 122.1
C1' S1' C3 103.0(9)
C4 C3 C12 119.8(2)
C4 C3 C2 120.3(3)
C12 C3 C2 120.0(3)
C4 C3 S1' 134.1(3)
C12 C3 S1' 106.1(3)
C2 C3 S1' 13.9(3)
C3 C4 C5 119.8(2)
C3 C4 H4 120.1
C5 C4 H4 120.1
C4 C5 C6 121.5(3)
C4 C5 C10 120.3(2)
C6 C5 C10 118.2(3)
C7 C6 C5 121.6(3)
C7 C6 H6 119.2
C5 C6 H6 119.2
C6 C7 C8 121.9(3)
C6 C7 H7 119.1
C8 C7 H7 119.1
C9 C8 C7 122.1(3)
C9 C8 H8 119.0
C7 C8 H8 119.0
C8 C9 C10 119.8(2)
C8 C9 H9 120.1
C10 C9 H9 120.1
C11 C10 C5 119.9(2)
C11 C10 C9 123.6(2)
C5 C10 C9 116.4(2)
C12 C11 C10 117.3(2)
C12 C11 C13 120.7(2)
C10 C11 C13 122.0(2)
C11 C12 C3 122.9(2)
C11 C12 C2' 126.8(10)
C3 C12 C2' 108.8(10)
C11 C12 S1 125.5(2)
C3 C12 S1 111.67(19)
C2' C12 S1 13.0(10)
C14 C13 C18 117.6(2)
C14 C13 C11 122.8(2)
C18 C13 C11 119.6(2)
C13 C14 C15 121.5(2)
C13 C14 H14 119.2
C15 C14 H14 119.2
C16 C15 C14 119.6(2)
C16 C15 H15 120.2
C14 C15 H15 120.2
O1 C16 C15 125.2(2)
O1 C16 C17 115.2(2)
C15 C16 C17 119.6(2)
C18 C17 C16 120.2(2)
C18 C17 H17 119.9
C16 C17 H17 119.9
C17 C18 C13 121.5(2)
C17 C18 H18 119.3
C13 C18 H18 119.3
O1 C19 H19A 109.5
O1 C19 H19B 109.5
H19A C19 H19B 109.5
O1 C19 H19C 109.5
H19A C19 H19C 109.5
H19B C19 H19C 109.5
C16 O1 C19 118.1(2)

loop_
_geom_bond_atom_site_label_1
_geom_bond_atom_site_label_2
_geom_bond_distance
C1 C2 1.545(6)
C1 S1 1.749(5)
C1 H1 0.9300
C2 C3 1.468(5)
C2 H2 0.9300
S1 C12 1.764(3)
C1' C2' 1.399(10)
C1' S1' 1.60(3)
C1' H1' 0.9300
C2' C12 1.474(10)
C2' H2' 0.9300
S1' C3 1.673(5)
C3 C4 1.362(4)
C3 C12 1.412(4)
C4 C5 1.401(4)
C4 H4 0.9300
C5 C6 1.420(4)
C5 C10 1.425(3)
C6 C7 1.281(4)
C6 H6 0.9300
C7 C8 1.392(4)
C7 H7 0.9300
C8 C9 1.294(4)
C8 H8 0.9300
C9 C10 1.479(3)
C9 H9 0.9300
C10 C11 1.417(3)
C11 C12 1.381(3)
C11 C13 1.486(3)
C13 C14 1.384(3)
C13 C18 1.387(3)
C14 C15 1.389(4)
C14 H14 0.9300
C15 C16 1.378(4)
C15 H15 0.9300
C16 O1 1.363(3)
C16 C17 1.379(3)
C17 C18 1.375(3)
C17 H17 0.9300
C18 H18 0.9300
C19 O1 1.419(3)
C19 H19A 0.9600
C19 H19B 0.9600
C19 H19C 0.9600

loop_
_geom_hbond_atom_site_label_D
_geom_hbond_atom_site_label_H
_geom_hbond_atom_site_label_A
_geom_hbond_site_symmetry_A
_geom_hbond_distance_DH
_geom_hbond_distance_HA
_geom_hbond_distance_DA
_geom_hbond_angle_DHA
_geom_hbond_publ_flag
C17 H17 Cg 4_566 0.93 2.822 3.621(3) 145 yes

loop_
_geom_torsion_atom_site_label_1
_geom_torsion_atom_site_label_2
_geom_torsion_atom_site_label_3
_geom_torsion_atom_site_label_4
_geom_torsion
S1 C1 C2 C3 -1.9(5)
C2 C1 S1 C12 2.4(4)
S1' C1' C2' C12 -11(3)
C2' C1' S1' C3 4(2)
C1 C2 C3 C4 179.4(3)
C1 C2 C3 C12 0.2(4)
C1 C2 C3 S1' -5.9(12)
C1' S1' C3 C4 -174.8(13)
C1' S1' C3 C12 4.3(13)
C1' S1' C3 C2 179(2)
C12 C3 C4 C5 -0.3(4)
C2 C3 C4 C5 -179.4(3)
S1' C3 C4 C5 178.8(3)
C3 C4 C5 C6 177.4(2)
C3 C4 C5 C10 -1.5(4)
C4 C5 C6 C7 -177.8(3)
C10 C5 C6 C7 1.2(4)
C5 C6 C7 C8 -1.9(5)
C6 C7 C8 C9 1.2(5)
C7 C8 C9 C10 0.2(4)
C4 C5 C10 C11 1.5(3)
C6 C5 C10 C11 -177.4(2)
C4 C5 C10 C9 179.2(2)
C6 C5 C10 C9 0.2(3)
C8 C9 C10 C11 176.7(2)
C8 C9 C10 C5 -0.9(3)
C5 C10 C11 C12 0.3(3)
C9 C10 C11 C12 -177.2(2)
C5 C10 C11 C13 177.0(2)
C9 C10 C11 C13 -0.5(3)
C10 C11 C12 C3 -2.1(3)
C13 C11 C12 C3 -178.9(2)
C10 C11 C12 C2' -166.3(12)
C13 C11 C12 C2' 17.0(13)
C10 C11 C12 S1 177.76(18)
C13 C11 C12 S1 1.0(3)
C4 C3 C12 C11 2.2(4)
C2 C3 C12 C11 -178.7(3)
S1' C3 C12 C11 -177.1(3)
C4 C3 C12 C2' 168.8(11)
C2 C3 C12 C2' -12.0(11)
S1' C3 C12 C2' -10.5(11)
C4 C3 C12 S1 -177.7(2)
C2 C3 C12 S1 1.4(3)
S1' C3 C12 S1 3.0(3)
C1' C2' C12 C11 -179.4(19)
C1' C2' C12 C3 15(3)
C1' C2' C12 S1 -90(5)
C1 S1 C12 C11 178.0(3)
C1 S1 C12 C3 -2.1(3)
C1 S1 C12 C2' 78(4)
C12 C11 C13 C14 -116.0(3)
C10 C11 C13 C14 67.3(3)
C12 C11 C13 C18 63.7(3)
C10 C11 C13 C18 -112.9(3)
C18 C13 C14 C15 0.7(4)
C11 C13 C14 C15 -179.6(2)
C13 C14 C15 C16 0.1(4)
C14 C15 C16 O1 179.5(2)
C14 C15 C16 C17 -1.1(4)
O1 C16 C17 C18 -179.3(2)
C15 C16 C17 C18 1.2(4)
C16 C17 C18 C13 -0.4(4)
C14 C13 C18 C17 -0.5(4)
C11 C13 C18 C17 179.7(2)
C15 C16 O1 C19 -6.8(4)
C17 C16 O1 C19 173.7(3)
